data_7033742
loop_
_publ_author_name
'Olivari, Martina'
'Montis, Riccardo'
'Karagiannidis, Louise E.'
'Horton, Peter N.'
'Mapp, Lucy K.'
'Coles, Simon J.'
'Light, Mark E.'
'Gale, Philip A.'
'Caltagirone, Claudia'

_publ_section_title
;
 Anion complexation, transport and structural studies of a series of
 bis-methylurea compounds.
;
_journal_issue 5
_journal_name_full 'Dalton transactions (Cambridge, England : 2003)'
_journal_page_first 2138
_journal_page_last 2149
_journal_paper_doi 10.1039/c4dt02893g
_journal_volume 44
_journal_year 2015
_chemical_formula_moiety 'C25 H17 F12 N5 O2'
_chemical_formula_sum 'C25 H17 F12 N5 O2'
_chemical_formula_weight 647.43
_chemical_name_systematic
;
 ?
;
_space_group_crystal_system monoclinic
_space_group_IT_number 13
_space_group_name_Hall '-P 2yc'
_space_group_name_H-M_alt 'P 1 2/c 1'
_symmetry_space_group_name_Hall '-P 2yc'
_symmetry_space_group_name_H-M 'P 1 2/c 1'
_atom_sites_solution_hydrogens geom
_audit_creation_method SHELXL-2013
_audit_update_record
;
2014-11-10 deposited with the CCDC.
2014-12-01 downloaded from the CCDC.
;
_cell_angle_alpha 90
_cell_angle_beta 100.463(2)
_cell_angle_gamma 90
_cell_formula_units_Z 2
_cell_length_a 11.4364(9)
_cell_length_b 12.8183(10)
_cell_length_c 9.0313(7)
_cell_measurement_reflns_used 8813
_cell_measurement_temperature 100(2)
_cell_measurement_theta_max 27.5
_cell_measurement_theta_min 2.4
_cell_volume 1301.93(18)
_computing_cell_refinement
;
CrystalClear-SM Expert 3.1 b27 (Rigaku, 2012)
;
_computing_data_collection
;
CrystalClear-SM Expert 3.1 b27 (Rigaku, 2012)
;
_computing_data_reduction
;
CrystalClear-SM Expert 3.1 b27 (Rigaku, 2012)
;
_computing_molecular_graphics 'ORTEP3 for Windows (Farrugia, 1997)'
_computing_publication_material 'WINGX (Farrugia, 1998)'
_computing_structure_refinement 'SHELXL-2013 (Sheldrick, 2013)'
_computing_structure_solution 'SUPERFLIP (Palatinus & Chapuis, 2007)'
_diffrn_ambient_temperature 100(2)
_diffrn_detector 'CCD plate'
_diffrn_detector_area_resol_mean 28.5714
_diffrn_detector_type 'Rigaku HG Saturn724+ (2x2 bin mode)'
_diffrn_measured_fraction_theta_full 0.993
_diffrn_measured_fraction_theta_max 0.992
_diffrn_measurement_device 'four-circle \k diffractometer'
_diffrn_measurement_device_type 'Rigaku AFC12 (Right)'
_diffrn_measurement_method 'profile data from \w-scans'
_diffrn_measurement_specimen_support 'MiTeGen MicroMesh'
_diffrn_radiation_collimation 'Confocal mirrors, VHF Varimax '
_diffrn_radiation_type MoK\a
_diffrn_radiation_wavelength 0.71075
_diffrn_reflns_av_R_equivalents 0.0261
_diffrn_reflns_av_unetI/netI 0.0221
_diffrn_reflns_Laue_measured_fraction_full 0.993
_diffrn_reflns_Laue_measured_fraction_max 0.992
_diffrn_reflns_limit_h_max 14
_diffrn_reflns_limit_h_min -14
_diffrn_reflns_limit_k_max 16
_diffrn_reflns_limit_k_min -12
_diffrn_reflns_limit_l_max 9
_diffrn_reflns_limit_l_min -11
_diffrn_reflns_number 9371
_diffrn_reflns_point_group_measured_fraction_full 0.993
_diffrn_reflns_point_group_measured_fraction_max 0.992
_diffrn_reflns_theta_full 25.242
_diffrn_reflns_theta_max 27.467
_diffrn_reflns_theta_min 3.092
_diffrn_source 'Rotating Anode'
_diffrn_source_current 55.0
_diffrn_source_power 2.475
_diffrn_source_voltage 45.0
_exptl_absorpt_coefficient_mu 0.166
_exptl_absorpt_correction_T_max 1.000
_exptl_absorpt_correction_T_min 0.798
_exptl_absorpt_correction_type multi-scan
_exptl_absorpt_process_details
;
CrystalClear-SM Expert 3.1 b27 (Rigaku, 2012)
;
_exptl_crystal_colour Colourless
_exptl_crystal_density_diffrn 1.652
_exptl_crystal_description Rod
_exptl_crystal_F_000 652
_exptl_crystal_size_max 0.220
_exptl_crystal_size_mid 0.050
_exptl_crystal_size_min 0.040
_refine_diff_density_max 0.390
_refine_diff_density_min -0.246
_refine_diff_density_rms 0.050
_refine_ls_extinction_method none
_refine_ls_goodness_of_fit_ref 1.037
_refine_ls_hydrogen_treatment constr
_refine_ls_matrix_type full
_refine_ls_number_parameters 226
_refine_ls_number_reflns 2968
_refine_ls_number_restraints 204
_refine_ls_restrained_S_all 1.097
_refine_ls_R_factor_all 0.0465
_refine_ls_R_factor_gt 0.0381
_refine_ls_shift/su_max 0.000
_refine_ls_shift/su_mean 0.000
_refine_ls_structure_factor_coef Fsqd
_refine_ls_weighting_details 'w=1/[\s^2^(Fo^2^)+(0.0523P)^2^+0.5947P] where P=(Fo^2^+2Fc^2^)/3'
_refine_ls_weighting_scheme calc
_refine_ls_wR_factor_gt 0.0974
_refine_ls_wR_factor_ref 0.1025
_reflns_Friedel_coverage 0.000
_reflns_number_gt 2493
_reflns_number_total 2968
_reflns_threshold_expression 'I > 2\s(I)'
_cod_data_source_file c4dt02893g2.cif
_cod_data_source_block L4-A
_cod_depositor_comments
;
The following automatic conversions were performed:

'_exptl_absorpt_correction_type' value 'Multi-scan' changed to
'multi-scan' according to
/usr/data/users/saulius/crontab/automatic-downloads/rss-feeds/RSC/lib/dictionaries/cif_core.dic
dictionary named 'cif_core.dic' version 2.4.2 from 2011-04-26.

Automatic conversion script
Id: cif_fix_values 3008 2015-01-20 13:52:24Z robertas 
;
_cod_database_code 7033742
_shelx_space_group_comment
;
The symmetry employed for this shelxl refinement is uniquely defined
by the following loop, which should always be used as a source of
symmetry information in preference to the above space-group names.
They are only intended as comments.
;
_shelx_estimated_absorpt_t_min 0.964
_shelx_estimated_absorpt_t_max 0.993
_shelxl_version_number 2013-3

loop_
_space_group_symop_operation_xyz
'x, y, z'
'-x, y, -z+1/2'
'-x, -y, -z'
'x, -y, z-1/2'

loop_
_atom_site_label
_atom_site_type_symbol
_atom_site_fract_x
_atom_site_fract_y
_atom_site_fract_z
_atom_site_U_iso_or_equiv
_atom_site_adp_type
_atom_site_occupancy
_atom_site_site_symmetry_order
_atom_site_calc_flag
_atom_site_refinement_flags_posn
_atom_site_refinement_flags_adp
_atom_site_refinement_flags_occupancy
_atom_site_disorder_assembly
_atom_site_disorder_group
C1 C 0.0000 0.91595(17) 0.2500 0.0264(4) Uani 1 2 d S T P . .
H1 H 0.0000 0.9901 0.2500 0.032 Uiso 1 2 calc R U P . .
C2 C 0.03605(13) 0.86129(11) 0.38276(16) 0.0234(3) Uani 1 1 d . . . . .
H2 H 0.0618 0.8971 0.4750 0.028 Uiso 1 1 calc R U . . .
C3 C 0.03373(11) 0.75291(11) 0.37820(15) 0.0188(3) Uani 1 1 d . . . . .
C4 C 0.06760(13) 0.68983(11) 0.52125(15) 0.0213(3) Uani 1 1 d . . . . .
H4A H 0.1276 0.7285 0.5935 0.026 Uiso 1 1 calc R U . . .
H4B H -0.0034 0.6793 0.5681 0.026 Uiso 1 1 calc R U . . .
C5 C 0.16763(11) 0.52695(11) 0.60118(14) 0.0179(3) Uani 1 1 d . . . . .
C6 C 0.27000(12) 0.35702(11) 0.64300(14) 0.0186(3) Uani 1 1 d . . . . .
C7 C 0.33220(12) 0.37067(11) 0.78992(15) 0.0197(3) Uani 1 1 d . . . . .
H7 H 0.3435 0.4385 0.8325 0.024 Uiso 1 1 calc R U . . .
C8 C 0.37735(12) 0.28340(11) 0.87309(15) 0.0210(3) Uani 1 1 d . . . . .
C9 C 0.36402(13) 0.18366(11) 0.81355(16) 0.0221(3) Uani 1 1 d . . . . .
H9 H 0.3940 0.1248 0.8724 0.027 Uiso 1 1 calc R U . . .
C10 C 0.30552(12) 0.17172(11) 0.66511(16) 0.0214(3) Uani 1 1 d . . . . .
C11 C 0.25943(12) 0.25697(11) 0.58034(15) 0.0206(3) Uani 1 1 d . . . . .
H11 H 0.2204 0.2475 0.4790 0.025 Uiso 1 1 calc R U . . .
C12 C 0.43984(14) 0.29880(12) 1.03301(16) 0.0264(3) Uani 1 1 d D U . . .
C13 C 0.29437(14) 0.06480(12) 0.59624(17) 0.0270(3) Uani 1 1 d D U . . .
F1 F 0.36481(11) 0.31294(17) 1.12721(11) 0.0423(5) Uani 0.906(5) 1 d D U P A 1
F2 F 0.51108(14) 0.38431(9) 1.04728(13) 0.0409(5) Uani 0.906(5) 1 d D U P A 1
F3 F 0.5098(2) 0.21843(18) 1.0838(2) 0.0305(4) Uani 0.906(5) 1 d D U P A 1
F4 F 0.25836(16) -0.00608(9) 0.68500(16) 0.0445(4) Uani 0.924(4) 1 d D U P B 1
F5 F 0.39460(11) 0.03154(10) 0.5591(2) 0.0516(5) Uani 0.924(4) 1 d D U P B 1
F6 F 0.21186(14) 0.06170(9) 0.46835(13) 0.0429(4) Uani 0.924(4) 1 d D U P B 1
N1 N 0.0000 0.69939(13) 0.2500 0.0187(3) Uani 1 2 d S T P . .
N2 N 0.11539(10) 0.58988(9) 0.48896(12) 0.0190(2) Uani 1 1 d . . . . .
H2A H 0.1103 0.5698 0.3948 0.023 Uiso 1 1 calc R U . . .
N3 N 0.22006(11) 0.44004(9) 0.55236(12) 0.0213(3) Uani 1 1 d . . . . .
H3 H 0.2224 0.4363 0.4557 0.026 Uiso 1 1 calc R U . . .
O1 O 0.16809(9) 0.54648(8) 0.73531(10) 0.0210(2) Uani 1 1 d . . . . .
F21 F 0.3475(10) 0.2572(13) 1.1136(16) 0.041(4) Uiso 0.094(5) 1 d D U P A 2
F22 F 0.4483(13) 0.3909(7) 1.0816(13) 0.038(3) Uiso 0.094(5) 1 d D U P A 2
F23 F 0.5296(16) 0.2376(16) 1.085(3) 0.039(7) Uiso 0.094(5) 1 d D U P A 2
F24 F 0.216(2) 0.002(2) 0.634(3) 0.096(9) Uiso 0.076(4) 1 d D U P B 2
F25 F 0.4002(12) 0.0121(14) 0.650(2) 0.057(5) Uiso 0.076(4) 1 d D U P B 2
F26 F 0.2857(16) 0.0632(12) 0.4513(12) 0.042(4) Uiso 0.076(4) 1 d D U P B 2

loop_
_atom_site_aniso_label
_atom_site_aniso_U_11
_atom_site_aniso_U_22
_atom_site_aniso_U_33
_atom_site_aniso_U_23
_atom_site_aniso_U_13
_atom_site_aniso_U_12
C1 0.0344(11) 0.0168(9) 0.0279(11) 0.000 0.0052(8) 0.000
C2 0.0272(7) 0.0213(7) 0.0209(7) -0.0046(6) 0.0028(5) -0.0025(5)
C3 0.0186(6) 0.0208(7) 0.0164(6) -0.0015(5) 0.0014(5) -0.0001(5)
C4 0.0268(7) 0.0222(7) 0.0138(6) -0.0015(5) 0.0003(5) 0.0017(5)
C5 0.0210(6) 0.0212(7) 0.0112(6) 0.0001(5) 0.0020(5) -0.0026(5)
C6 0.0222(6) 0.0216(7) 0.0122(6) 0.0013(5) 0.0037(5) 0.0016(5)
C7 0.0248(6) 0.0211(7) 0.0130(6) -0.0018(5) 0.0027(5) 0.0017(5)
C8 0.0232(6) 0.0253(7) 0.0146(6) 0.0009(5) 0.0037(5) 0.0037(5)
C9 0.0263(7) 0.0217(7) 0.0189(7) 0.0032(5) 0.0057(5) 0.0034(6)
C10 0.0243(7) 0.0204(7) 0.0206(7) -0.0017(5) 0.0068(5) -0.0014(5)
C11 0.0227(6) 0.0254(7) 0.0134(6) -0.0029(5) 0.0022(5) -0.0019(5)
C12 0.0322(8) 0.0293(8) 0.0162(7) 0.0003(6) 0.0005(6) 0.0094(6)
C13 0.0316(7) 0.0229(7) 0.0275(8) -0.0022(6) 0.0079(6) -0.0037(6)
F1 0.0374(6) 0.0753(13) 0.0135(5) -0.0049(6) 0.0024(4) 0.0231(7)
F2 0.0532(10) 0.0365(7) 0.0253(6) -0.0013(5) -0.0138(6) -0.0083(5)
F3 0.0343(7) 0.0341(8) 0.0194(7) 0.0021(6) -0.0049(6) 0.0138(8)
F4 0.0760(10) 0.0220(6) 0.0388(7) -0.0005(5) 0.0194(7) -0.0134(6)
F5 0.0382(6) 0.0347(7) 0.0884(13) -0.0333(8) 0.0285(7) -0.0073(5)
F6 0.0576(10) 0.0292(6) 0.0356(6) -0.0117(5) -0.0082(5) -0.0054(5)
N1 0.0219(8) 0.0193(8) 0.0141(7) 0.000 0.0013(6) 0.000
N2 0.0271(6) 0.0204(6) 0.0087(5) 0.0000(4) 0.0012(4) 0.0026(5)
N3 0.0334(6) 0.0231(6) 0.0071(5) 0.0007(4) 0.0026(4) 0.0042(5)
O1 0.0302(5) 0.0232(5) 0.0094(4) 0.0002(4) 0.0027(4) 0.0021(4)

loop_
_atom_type_symbol
_atom_type_description
_atom_type_scat_dispersion_real
_atom_type_scat_dispersion_imag
_atom_type_scat_source
C C 0.0033 0.0016 'International Tables Vol C Tables 4.2.6.8 and 6.1.1.4'
H H 0.0000 0.0000 'International Tables Vol C Tables 4.2.6.8 and 6.1.1.4'
F F 0.0171 0.0103 'International Tables Vol C Tables 4.2.6.8 and 6.1.1.4'
N N 0.0061 0.0033 'International Tables Vol C Tables 4.2.6.8 and 6.1.1.4'
O O 0.0106 0.0060 'International Tables Vol C Tables 4.2.6.8 and 6.1.1.4'

loop_
_geom_angle_atom_site_label_1
_geom_angle_atom_site_label_2
_geom_angle_atom_site_label_3
_geom_angle
_geom_angle_site_symmetry_1
_geom_angle_site_symmetry_3
C2 C1 C2 119.23(19) . 2
C2 C1 H1 120.4 . .
C2 C1 H1 120.4 2 .
C1 C2 C3 118.60(14) . .
C1 C2 H2 120.7 . .
C3 C2 H2 120.7 . .
N1 C3 C2 122.55(13) . .
N1 C3 C4 116.91(13) . .
C2 C3 C4 120.53(12) . .
N2 C4 C3 110.45(11) . .
N2 C4 H4A 109.6 . .
C3 C4 H4A 109.6 . .
N2 C4 H4B 109.6 . .
C3 C4 H4B 109.6 . .
H4A C4 H4B 108.1 . .
O1 C5 N2 122.58(13) . .
O1 C5 N3 123.63(12) . .
N2 C5 N3 113.80(11) . .
C7 C6 C11 119.38(12) . .
C7 C6 N3 122.91(13) . .
C11 C6 N3 117.68(12) . .
C8 C7 C6 119.09(13) . .
C8 C7 H7 120.5 . .
C6 C7 H7 120.5 . .
C9 C8 C7 121.87(13) . .
C9 C8 C12 119.60(13) . .
C7 C8 C12 118.51(13) . .
C8 C9 C10 118.34(13) . .
C8 C9 H9 120.8 . .
C10 C9 H9 120.8 . .
C11 C10 C9 120.93(13) . .
C11 C10 C13 119.81(13) . .
C9 C10 C13 119.26(13) . .
C10 C11 C6 120.31(12) . .
C10 C11 H11 119.8 . .
C6 C11 H11 119.8 . .
F22 C12 F23 115.7(12) . .
F1 C12 F3 107.61(16) . .
F1 C12 F2 106.01(14) . .
F3 C12 F2 106.18(17) . .
F22 C12 F21 100.5(8) . .
F23 C12 F21 101.1(12) . .
F22 C12 C8 116.8(5) . .
F23 C12 C8 117.9(13) . .
F1 C12 C8 112.60(13) . .
F3 C12 C8 112.33(15) . .
F2 C12 C8 111.69(13) . .
F21 C12 C8 99.6(6) . .
F26 C13 F24 108.9(14) . .
F5 C13 F4 108.15(15) . .
F5 C13 F6 106.03(14) . .
F4 C13 F6 104.54(14) . .
F26 C13 F25 104.4(10) . .
F24 C13 F25 101.8(14) . .
F26 C13 C10 114.7(7) . .
F24 C13 C10 118.2(15) . .
F5 C13 C10 112.79(13) . .
F4 C13 C10 112.80(13) . .
F6 C13 C10 111.98(13) . .
F25 C13 C10 107.1(8) . .
C3 N1 C3 118.44(17) 2 .
C5 N2 C4 120.79(11) . .
C5 N2 H2A 119.6 . .
C4 N2 H2A 119.6 . .
C5 N3 C6 125.72(11) . .
C5 N3 H3 117.1 . .
C6 N3 H3 117.1 . .

loop_
_geom_bond_atom_site_label_1
_geom_bond_atom_site_label_2
_geom_bond_distance
_geom_bond_site_symmetry_2
C1 C2 1.3852(18) .
C1 C2 1.3852(18) 2
C1 H1 0.9500 .
C2 C3 1.390(2) .
C2 H2 0.9500 .
C3 N1 1.3408(16) .
C3 C4 1.5137(19) .
C4 N2 1.4433(18) .
C4 H4A 0.9900 .
C4 H4B 0.9900 .
C5 O1 1.2360(16) .
C5 N2 1.3472(17) .
C5 N3 1.3752(18) .
C6 C7 1.3980(18) .
C6 C11 1.398(2) .
C6 N3 1.3996(17) .
C7 C8 1.393(2) .
C7 H7 0.9500 .
C8 C9 1.385(2) .
C8 C12 1.5035(19) .
C9 C10 1.394(2) .
C9 H9 0.9500 .
C10 C11 1.383(2) .
C10 C13 1.501(2) .
C11 H11 0.9500 .
C12 F22 1.257(9) .
C12 F23 1.309(13) .
C12 F1 1.3259(19) .
C12 F3 1.334(2) .
C12 F2 1.358(2) .
C12 F21 1.486(10) .
C13 F26 1.294(11) .
C13 F24 1.299(14) .
C13 F5 1.3221(19) .
C13 F4 1.3257(19) .
C13 F6 1.3529(19) .
C13 F25 1.395(12) .
N1 C3 1.3408(16) 2
N2 H2A 0.8800 .
N3 H3 0.8800 .

loop_
_geom_hbond_atom_site_label_D
_geom_hbond_atom_site_label_H
_geom_hbond_atom_site_label_A
_geom_hbond_distance_DH
_geom_hbond_distance_HA
_geom_hbond_distance_DA
_geom_hbond_angle_DHA
_geom_hbond_site_symmetry_A
N2 H2A O1 0.88 2.25 3.0278(14) 146.7 4_565
N3 H3 O1 0.88 1.99 2.8220(14) 158.1 4_565

loop_
_geom_torsion_atom_site_label_1
_geom_torsion_atom_site_label_2
_geom_torsion_atom_site_label_3
_geom_torsion_atom_site_label_4
_geom_torsion
_geom_torsion_site_symmetry_1
_geom_torsion_site_symmetry_4
C2 C1 C2 C3 -0.58(9) 2 .
C1 C2 C3 N1 1.22(19) . .
C1 C2 C3 C4 -177.55(11) . .
N1 C3 C4 N2 29.58(15) . .
C2 C3 C4 N2 -151.59(13) . .
C11 C6 C7 C8 -3.1(2) . .
N3 C6 C7 C8 178.96(13) . .
C6 C7 C8 C9 1.1(2) . .
C6 C7 C8 C12 -177.61(13) . .
C7 C8 C9 C10 1.2(2) . .
C12 C8 C9 C10 179.87(13) . .
C8 C9 C10 C11 -1.5(2) . .
C8 C9 C10 C13 177.55(13) . .
C9 C10 C11 C6 -0.5(2) . .
C13 C10 C11 C6 -179.57(13) . .
C7 C6 C11 C10 2.8(2) . .
N3 C6 C11 C10 -179.08(12) . .
C9 C8 C12 F22 -179.3(8) . .
C7 C8 C12 F22 -0.6(8) . .
C9 C8 C12 F23 35.8(12) . .
C7 C8 C12 F23 -145.5(12) . .
C9 C8 C12 F1 -100.57(18) . .
C7 C8 C12 F1 78.1(2) . .
C9 C8 C12 F3 21.1(2) . .
C7 C8 C12 F3 -160.20(18) . .
C9 C8 C12 F2 140.29(15) . .
C7 C8 C12 F2 -41.02(19) . .
C9 C8 C12 F21 -72.2(6) . .
C7 C8 C12 F21 106.5(6) . .
C11 C10 C13 F26 26.2(9) . .
C9 C10 C13 F26 -152.8(9) . .
C11 C10 C13 F24 -104.3(15) . .
C9 C10 C13 F24 76.6(15) . .
C11 C10 C13 F5 103.19(18) . .
C9 C10 C13 F5 -75.86(19) . .
C11 C10 C13 F4 -133.91(16) . .
C9 C10 C13 F4 47.0(2) . .
C11 C10 C13 F6 -16.3(2) . .
C9 C10 C13 F6 164.63(14) . .
C11 C10 C13 F25 141.6(9) . .
C9 C10 C13 F25 -37.4(10) . .
C2 C3 N1 C3 -0.62(10) . 2
C4 C3 N1 C3 178.19(13) . 2
O1 C5 N2 C4 6.6(2) . .
N3 C5 N2 C4 -173.24(12) . .
C3 C4 N2 C5 170.10(12) . .
O1 C5 N3 C6 6.9(2) . .
N2 C5 N3 C6 -173.32(13) . .
C7 C6 N3 C5 -36.7(2) . .
C11 C6 N3 C5 145.29(14) . .
